data_7213681
loop_
_publ_author_name
'Carter, Korey P.'
'Pope, Simon J. A.'
'Cahill, Christopher L.'

_publ_section_title
;
 A series of Ln-p-chlorobenzoic acid--terpyridine complexes: lanthanide
 contraction effects, supramolecular interactions and luminescent behavior
;
_journal_issue 10
_journal_name_full CrystEngComm
_journal_page_first 1873
_journal_paper_doi 10.1039/c3ce42267d
_journal_volume 16
_journal_year 2014
_chemical_formula_sum 'C72 H50 Cl6 N6 O14 Pr2'
_chemical_formula_weight 1717.70
_space_group_crystal_system monoclinic
_space_group_IT_number 14
_space_group_name_Hall '-P 2ybc'
_space_group_name_H-M_alt 'P 1 21/c 1'
_symmetry_cell_setting monoclinic
_symmetry_Int_Tables_number 14
_symmetry_space_group_name_Hall '-P 2ybc'
_symmetry_space_group_name_H-M 'P 1 21/c 1'
_atom_sites_solution_hydrogens mixed
_audit_creation_method SHELXL-2013
_cell_angle_alpha 90
_cell_angle_beta 91.569(4)
_cell_angle_gamma 90
_cell_formula_units_Z 2
_cell_length_a 13.470(4)
_cell_length_b 25.550(7)
_cell_length_c 9.964(3)
_cell_measurement_reflns_used 37356
_cell_measurement_temperature 100(2)
_cell_measurement_theta_max 56.073
_cell_measurement_theta_min 4.389
_cell_volume 3427.9(17)
_computing_cell_refinement 'SAINT, Bruker-AXS'
_computing_data_collection 'APEX, Bruker-AXS'
_computing_data_reduction 'SAINT, Bruker-AXS'
_computing_molecular_graphics 'Crystal Maker (Palmer, 2009)'
_computing_publication_material 'WINGX (Farrugia, 2012)'
_computing_structure_refinement 'SHELXL-2013 (Sheldrick, 2013)'
_computing_structure_solution 'SIR92 (Gualardi, 1994)'
_diffrn_ambient_temperature 100(2)
_diffrn_measured_fraction_theta_full 1.000
_diffrn_measured_fraction_theta_max 0.934
_diffrn_measurement_device_type 'Bruker APEX II CCD'
_diffrn_measurement_method 'omega scans'
_diffrn_radiation_probe x-ray
_diffrn_radiation_type MoK\a
_diffrn_radiation_wavelength 0.71073
_diffrn_reflns_av_R_equivalents 0.0602
_diffrn_reflns_av_unetI/netI 0.0585
_diffrn_reflns_Laue_measured_fraction_full 1.000
_diffrn_reflns_Laue_measured_fraction_max 0.934
_diffrn_reflns_limit_h_max 18
_diffrn_reflns_limit_h_min -18
_diffrn_reflns_limit_k_max 34
_diffrn_reflns_limit_k_min -35
_diffrn_reflns_limit_l_max 13
_diffrn_reflns_limit_l_min -13
_diffrn_reflns_number 36852
_diffrn_reflns_point_group_measured_fraction_full 1.000
_diffrn_reflns_point_group_measured_fraction_max 0.934
_diffrn_reflns_theta_full 25.500
_diffrn_reflns_theta_max 30.153
_diffrn_reflns_theta_min 1.512
_diffrn_source 'fine-focus sealed tube'
_exptl_absorpt_coefficient_mu 1.710
_exptl_absorpt_correction_T_max 0.7460
_exptl_absorpt_correction_T_min 0.6566
_exptl_absorpt_correction_type empirical
_exptl_absorpt_process_details 'SADABS, Bruker-AXS (2008)'
_exptl_crystal_colour Colorless
_exptl_crystal_density_diffrn 1.664
_exptl_crystal_description Plate
_exptl_crystal_F_000 1712
_exptl_crystal_recrystallization_method Hydrothermal
_exptl_crystal_size_max 0.19
_exptl_crystal_size_mid 0.17
_exptl_crystal_size_min 0.06
_refine_diff_density_max 0.965
_refine_diff_density_min -1.001
_refine_diff_density_rms 0.113
_refine_ls_extinction_method none
_refine_ls_goodness_of_fit_ref 0.984
_refine_ls_hydrogen_treatment mixed
_refine_ls_matrix_type full
_refine_ls_number_parameters 459
_refine_ls_number_reflns 9445
_refine_ls_number_restraints 1
_refine_ls_restrained_S_all 0.984
_refine_ls_R_factor_all 0.0576
_refine_ls_R_factor_gt 0.0347
_refine_ls_shift/su_max 0.002
_refine_ls_shift/su_mean 0.000
_refine_ls_structure_factor_coef Fsqd
_refine_ls_weighting_details 'w=1/[\s^2^(Fo^2^)+(0.0254P)^2^+2.9838P] where P=(Fo^2^+2Fc^2^)/3'
_refine_ls_weighting_scheme calc
_refine_ls_wR_factor_gt 0.0682
_refine_ls_wR_factor_ref 0.0766
_reflns_Friedel_coverage 0.000
_reflns_number_gt 7136
_reflns_number_total 9445
_reflns_threshold_expression 'I > 2\s(I)'
_cod_data_source_file c3ce42267d.txt
_cod_data_source_block Compound_1
_cod_original_cell_volume 3427.8(16)
_cod_original_sg_symbol_H-M 'P 21/c'
_cod_database_code 7213681
_shelx_space_group_comment
;
The symmetry employed for this shelxl refinement is uniquely defined
by the following loop, which should always be used as a source of
symmetry information in preference to the above space-group names.
They are only intended as comments.
;
_shelxl_version_number 2013-4

loop_
_space_group_symop_operation_xyz
'x, y, z'
'-x, y+1/2, -z+1/2'
'-x, -y, -z'
'x, -y-1/2, z-1/2'

loop_
_atom_site_label
_atom_site_type_symbol
_atom_site_fract_x
_atom_site_fract_y
_atom_site_fract_z
_atom_site_U_iso_or_equiv
_atom_site_adp_type
_atom_site_occupancy
_atom_site_site_symmetry_order
_atom_site_calc_flag
_atom_site_refinement_flags_posn
_atom_site_refinement_flags_adp
Pr1 Pr 0.96815(2) 0.09989(2) 0.01516(2) 0.01401(5) Uani 1 1 d . .
Cl3 Cl 0.43183(7) -0.08699(4) 0.15974(11) 0.0462(2) Uani 1 1 d . .
Cl2 Cl 0.38298(7) 0.25981(5) 0.13584(11) 0.0511(3) Uani 1 1 d . .
Cl1 Cl 1.41352(12) 0.04914(6) -0.61864(15) 0.0939(6) Uani 1 1 d . .
O2 O 1.03293(15) 0.05309(7) -0.1993(2) 0.0208(4) Uani 1 1 d . .
O3 O 0.81790(15) 0.13589(8) 0.1098(2) 0.0212(4) Uani 1 1 d . .
OW1 O 0.94565(17) 0.05742(8) 0.2452(2) 0.0213(5) Uani 1 1 d D .
O1 O 1.09815(15) 0.13051(7) -0.1502(2) 0.0211(4) Uani 1 1 d . .
O5 O 0.84997(15) 0.03091(7) -0.0221(2) 0.0204(4) Uani 1 1 d . .
O6 O 1.11387(15) 0.05059(7) 0.0821(2) 0.0198(4) Uani 1 1 d . .
O4 O 0.76024(16) 0.09626(8) 0.2930(2) 0.0237(4) Uani 1 1 d . .
N1 N 1.06957(18) 0.16457(9) 0.1760(2) 0.0186(5) Uani 1 1 d . .
N3 N 0.86492(18) 0.13322(9) -0.1964(2) 0.0190(5) Uani 1 1 d . .
N2 N 0.94874(17) 0.20391(9) -0.0208(2) 0.0158(5) Uani 1 1 d . .
C30 C 0.8279(2) -0.01652(11) -0.0359(3) 0.0163(6) Uani 1 1 d . .
C21 C 1.2298(4) 0.03722(15) -0.5227(4) 0.0530(12) Uani 1 1 d . .
H21 H 1.2186 0.0147 -0.5950 0.064 Uiso 1 1 calc R U
C31 C 0.7269(2) -0.03371(11) 0.0058(3) 0.0183(6) Uani 1 1 d . .
C23 C 0.7514(2) 0.12661(11) 0.1953(3) 0.0184(6) Uani 1 1 d . .
C11 C 0.8323(2) 0.18301(11) -0.2043(3) 0.0181(6) Uani 1 1 d . .
C6 C 0.9977(2) 0.23861(11) 0.0581(3) 0.0166(6) Uani 1 1 d . .
C17 C 1.1723(2) 0.08105(11) -0.3247(3) 0.0236(7) Uani 1 1 d . .
C4 C 1.1244(2) 0.24984(12) 0.2471(3) 0.0223(6) Uani 1 1 d . .
H4 H 1.1221 0.2860 0.2365 0.027 Uiso 1 1 calc R U
C10 C 0.8856(2) 0.22212(11) -0.1174(3) 0.0169(6) Uani 1 1 d . .
C9 C 0.8717(2) 0.27573(12) -0.1397(3) 0.0229(6) Uani 1 1 d . .
H9 H 0.8290 0.2874 -0.2082 0.028 Uiso 1 1 calc R U
C24 C 0.6562(2) 0.15752(11) 0.1769(3) 0.0198(6) Uani 1 1 d . .
C5 C 1.0664(2) 0.21731(11) 0.1639(3) 0.0169(6) Uani 1 1 d . .
C15 C 0.8237(2) 0.09800(12) -0.2821(3) 0.0236(6) Uani 1 1 d . .
H15 H 0.8460 0.0636 -0.2773 0.028 Uiso 1 1 calc R U
C2 C 1.1880(2) 0.17361(12) 0.3586(3) 0.0246(7) Uani 1 1 d . .
H2 H 1.2287 0.1579 0.4237 0.030 Uiso 1 1 calc R U
C1 C 1.1292(2) 0.14371(12) 0.2728(3) 0.0228(6) Uani 1 1 d . .
H1 H 1.1307 0.1075 0.2822 0.027 Uiso 1 1 calc R U
C8 C 0.9225(2) 0.31111(11) -0.0585(3) 0.0243(7) Uani 1 1 d . .
H8 H 0.9145 0.3469 -0.0718 0.029 Uiso 1 1 calc R U
C28 C 0.4969(2) 0.18553(15) 0.2589(3) 0.0338(8) Uani 1 1 d . .
H28 H 0.4474 0.1835 0.3220 0.041 Uiso 1 1 calc R U
C26 C 0.5580(2) 0.22156(12) 0.0531(3) 0.0259(7) Uani 1 1 d . .
H26 H 0.5492 0.2435 -0.0209 0.031 Uiso 1 1 calc R U
C14 C 0.7505(2) 0.11015(12) -0.3763(3) 0.0267(7) Uani 1 1 d . .
H14 H 0.7264 0.0851 -0.4367 0.032 Uiso 1 1 calc R U
C32 C 0.6900(2) -0.08301(12) -0.0281(3) 0.0258(7) Uani 1 1 d . .
H32 H 0.7272 -0.1053 -0.0807 0.031 Uiso 1 1 calc R U
C7 C 0.9851(2) 0.29268(11) 0.0423(3) 0.0213(6) Uani 1 1 d . .
H7 H 1.0186 0.3159 0.0994 0.026 Uiso 1 1 calc R U
C35 C 0.5794(2) -0.01691(13) 0.1318(4) 0.0330(8) Uani 1 1 d . .
H35 H 0.5424 0.0050 0.1858 0.040 Uiso 1 1 calc R U
C25 C 0.6421(2) 0.19053(11) 0.0668(3) 0.0226(6) Uani 1 1 d . .
H25 H 0.6900 0.1918 0.0014 0.027 Uiso 1 1 calc R U
C16 C 1.0961(2) 0.08904(11) -0.2193(3) 0.0191(6) Uani 1 1 d . .
C12 C 0.7547(2) 0.19740(12) -0.2909(3) 0.0259(7) Uani 1 1 d . .
H12 H 0.7302 0.2314 -0.2905 0.031 Uiso 1 1 calc R U
C29 C 0.5817(2) 0.15456(13) 0.2711(3) 0.0256(7) Uani 1 1 d . .
H29 H 0.5888 0.1316 0.3431 0.031 Uiso 1 1 calc R U
C27 C 0.4876(2) 0.21937(14) 0.1514(3) 0.0307(8) Uani 1 1 d . .
C36 C 0.6705(2) -0.00092(12) 0.0844(3) 0.0277(7) Uani 1 1 d . .
H36 H 0.6941 0.0323 0.1057 0.033 Uiso 1 1 calc R U
C19 C 1.3380(3) 0.09675(16) -0.4029(4) 0.0424(10) Uani 1 1 d . .
H19 H 1.3995 0.1130 -0.3933 0.051 Uiso 1 1 calc R U
C3 C 1.1851(2) 0.22767(12) 0.3454(3) 0.0252(7) Uani 1 1 d . .
H3 H 1.2236 0.2487 0.4023 0.030 Uiso 1 1 calc R U
C33 C 0.5974(2) -0.09909(13) 0.0165(3) 0.0323(8) Uani 1 1 d . .
H33 H 0.5718 -0.1316 -0.0078 0.039 Uiso 1 1 calc R U
C18 C 1.2629(2) 0.10734(13) -0.3137(3) 0.0295(7) Uani 1 1 d . .
H18 H 1.2732 0.1321 -0.2463 0.035 Uiso 1 1 calc R U
C34 C 0.5449(2) -0.06601(13) 0.0969(3) 0.0296(7) Uani 1 1 d . .
C13 C 0.7142(3) 0.16036(13) -0.3781(3) 0.0304(8) Uani 1 1 d . .
H13 H 0.6627 0.1695 -0.4376 0.036 Uiso 1 1 calc R U
C20 C 1.3198(4) 0.06180(16) -0.5055(4) 0.0516(12) Uani 1 1 d . .
C22 C 1.1550(3) 0.04618(12) -0.4308(3) 0.0377(9) Uani 1 1 d . .
H22 H 1.0943 0.0291 -0.4403 0.045 Uiso 1 1 calc R U
H37 H 0.953(3) 0.0204(8) 0.239(5) 0.073(15) Uiso 1 1 d D .
H38 H 0.888(3) 0.0625(16) 0.268(4) 0.049(13) Uiso 1 1 d . .

loop_
_atom_site_aniso_label
_atom_site_aniso_U_11
_atom_site_aniso_U_22
_atom_site_aniso_U_33
_atom_site_aniso_U_23
_atom_site_aniso_U_13
_atom_site_aniso_U_12
Pr1 0.01753(8) 0.00819(7) 0.01645(8) 0.00043(6) 0.00306(5) -0.00005(6)
Cl3 0.0292(5) 0.0535(6) 0.0565(6) -0.0085(5) 0.0150(4) -0.0191(4)
Cl2 0.0254(5) 0.0707(7) 0.0572(6) -0.0053(5) 0.0016(4) 0.0169(5)
Cl1 0.1212(12) 0.0721(9) 0.0931(10) 0.0236(8) 0.0869(10) 0.0416(8)
O2 0.0256(11) 0.0129(10) 0.0242(11) -0.0011(8) 0.0044(9) -0.0024(8)
O3 0.0225(11) 0.0157(10) 0.0258(11) 0.0006(8) 0.0095(9) -0.0011(8)
OW1 0.0248(12) 0.0178(11) 0.0214(11) 0.0025(9) 0.0039(9) 0.0004(9)
O1 0.0259(11) 0.0115(9) 0.0264(11) -0.0004(8) 0.0080(9) -0.0002(8)
O5 0.0227(11) 0.0111(9) 0.0275(11) 0.0001(8) 0.0024(9) -0.0022(8)
O6 0.0209(11) 0.0150(10) 0.0238(11) -0.0001(8) 0.0037(8) 0.0016(8)
O4 0.0264(11) 0.0236(11) 0.0212(11) 0.0000(9) 0.0042(9) -0.0037(9)
N1 0.0233(13) 0.0120(11) 0.0204(13) -0.0032(9) 0.0013(10) 0.0027(9)
N3 0.0234(13) 0.0142(12) 0.0194(12) 0.0017(10) 0.0011(10) -0.0001(10)
N2 0.0190(12) 0.0111(11) 0.0177(12) -0.0005(9) 0.0052(9) 0.0015(9)
C30 0.0188(14) 0.0156(13) 0.0145(13) 0.0028(11) -0.0011(11) -0.0007(11)
C21 0.102(4) 0.0230(19) 0.036(2) 0.0005(16) 0.037(2) 0.009(2)
C31 0.0207(15) 0.0137(13) 0.0203(14) 0.0009(11) -0.0016(11) -0.0023(11)
C23 0.0194(14) 0.0155(14) 0.0205(15) -0.0058(11) 0.0038(11) -0.0065(11)
C11 0.0198(15) 0.0199(14) 0.0148(13) 0.0055(11) 0.0049(11) 0.0034(11)
C6 0.0183(14) 0.0133(13) 0.0184(14) -0.0009(11) 0.0068(11) 0.0001(11)
C17 0.0363(18) 0.0120(13) 0.0230(16) 0.0043(12) 0.0095(13) 0.0071(12)
C4 0.0234(16) 0.0176(14) 0.0263(16) -0.0041(12) 0.0063(13) -0.0017(12)
C10 0.0210(15) 0.0140(13) 0.0161(14) 0.0033(11) 0.0087(11) 0.0027(11)
C9 0.0272(16) 0.0193(15) 0.0226(15) 0.0062(12) 0.0053(13) 0.0069(12)
C24 0.0174(14) 0.0200(15) 0.0220(15) -0.0080(12) 0.0035(12) -0.0039(11)
C5 0.0140(13) 0.0148(13) 0.0223(15) -0.0039(11) 0.0077(11) 0.0002(10)
C15 0.0307(16) 0.0200(15) 0.0202(15) -0.0011(12) 0.0012(12) -0.0028(13)
C2 0.0243(16) 0.0276(17) 0.0220(16) -0.0036(13) -0.0014(13) 0.0039(13)
C1 0.0286(17) 0.0163(14) 0.0235(16) -0.0023(12) -0.0001(13) 0.0033(12)
C8 0.0353(18) 0.0116(14) 0.0263(16) 0.0023(12) 0.0089(14) 0.0056(12)
C28 0.0185(16) 0.056(2) 0.0268(18) -0.0086(16) 0.0051(13) -0.0033(15)
C26 0.0246(16) 0.0233(16) 0.0298(17) -0.0020(13) 0.0000(13) -0.0010(13)
C14 0.0327(18) 0.0271(17) 0.0199(15) -0.0008(12) -0.0022(13) -0.0054(13)
C32 0.0281(17) 0.0212(15) 0.0285(17) -0.0072(13) 0.0041(14) -0.0066(13)
C7 0.0277(17) 0.0106(13) 0.0262(16) -0.0036(11) 0.0086(13) -0.0020(11)
C35 0.0262(17) 0.0300(18) 0.043(2) -0.0124(16) 0.0106(15) -0.0028(14)
C25 0.0209(15) 0.0206(15) 0.0264(16) -0.0041(12) 0.0053(12) -0.0051(12)
C16 0.0281(16) 0.0124(14) 0.0168(14) 0.0041(10) 0.0031(12) 0.0040(11)
C12 0.0284(17) 0.0227(16) 0.0265(16) 0.0020(13) -0.0010(13) 0.0079(13)
C29 0.0198(16) 0.0376(19) 0.0194(15) -0.0040(13) 0.0023(12) -0.0056(13)
C27 0.0171(15) 0.041(2) 0.0338(19) -0.0115(15) 0.0005(14) 0.0027(14)
C36 0.0232(16) 0.0183(15) 0.042(2) -0.0084(14) 0.0055(14) -0.0033(12)
C19 0.034(2) 0.051(2) 0.042(2) 0.023(2) 0.0163(17) 0.0161(18)
C3 0.0229(16) 0.0266(17) 0.0260(16) -0.0089(13) 0.0003(13) -0.0045(13)
C33 0.0319(18) 0.0287(17) 0.0365(19) -0.0096(15) 0.0034(14) -0.0165(15)
C18 0.0287(17) 0.0316(19) 0.0286(17) 0.0106(14) 0.0070(14) 0.0105(14)
C34 0.0220(16) 0.0319(18) 0.0353(19) -0.0038(15) 0.0041(14) -0.0104(14)
C13 0.0313(18) 0.038(2) 0.0217(17) 0.0046(14) -0.0052(14) 0.0028(15)
C20 0.072(3) 0.035(2) 0.049(3) 0.0189(19) 0.044(2) 0.027(2)
C22 0.071(3) 0.0149(15) 0.0280(18) 0.0023(13) 0.0159(18) -0.0038(16)

loop_
_atom_type_symbol
_atom_type_description
_atom_type_scat_dispersion_real
_atom_type_scat_dispersion_imag
_atom_type_scat_source
C C 0.0033 0.0016 'International Tables Vol C Tables 4.2.6.8 and 6.1.1.4'
H H 0.0000 0.0000 'International Tables Vol C Tables 4.2.6.8 and 6.1.1.4'
N N 0.0061 0.0033 'International Tables Vol C Tables 4.2.6.8 and 6.1.1.4'
O O 0.0106 0.0060 'International Tables Vol C Tables 4.2.6.8 and 6.1.1.4'
Cl Cl 0.1484 0.1585 'International Tables Vol C Tables 4.2.6.8 and 6.1.1.4'
Pr Pr -0.2180 2.8214 'International Tables Vol C Tables 4.2.6.8 and 6.1.1.4'

loop_
_geom_angle_atom_site_label_1
_geom_angle_atom_site_label_2
_geom_angle_atom_site_label_3
_geom_angle
_geom_angle_site_symmetry_1
_geom_angle_site_symmetry_3
O5 Pr1 O6 101.01(7) . .
O5 Pr1 O3 77.43(7) . .
O6 Pr1 O3 140.27(7) . .
O5 Pr1 O1 126.03(7) . .
O6 Pr1 O1 76.79(7) . .
O3 Pr1 O1 136.38(7) . .
O5 Pr1 OW1 74.49(7) . .
O6 Pr1 OW1 69.31(7) . .
O3 Pr1 OW1 72.17(7) . .
O1 Pr1 OW1 143.64(7) . .
O5 Pr1 O2 76.86(7) . .
O6 Pr1 O2 72.55(7) . .
O3 Pr1 O2 141.90(7) . .
O1 Pr1 O2 50.60(6) . .
OW1 Pr1 O2 125.93(7) . .
O5 Pr1 N3 77.29(7) . .
O6 Pr1 N3 142.93(7) . .
O3 Pr1 N3 76.21(7) . .
O1 Pr1 N3 75.02(7) . .
OW1 Pr1 N3 141.27(7) . .
O2 Pr1 N3 71.04(7) . .
O5 Pr1 N1 151.62(7) . .
O6 Pr1 N1 75.92(7) . .
O3 Pr1 N1 87.17(7) . .
O1 Pr1 N1 81.29(7) . .
OW1 Pr1 N1 78.17(7) . .
O2 Pr1 N1 126.83(7) . .
N3 Pr1 N1 122.24(7) . .
O5 Pr1 N2 130.04(7) . .
O6 Pr1 N2 128.87(7) . .
O3 Pr1 N2 66.43(7) . .
O1 Pr1 N2 71.25(6) . .
OW1 Pr1 N2 121.57(7) . .
O2 Pr1 N2 112.05(6) . .
N3 Pr1 N2 61.81(7) . .
N1 Pr1 N2 60.82(7) . .
O5 Pr1 C16 102.00(8) . .
O6 Pr1 C16 71.42(7) . .
O3 Pr1 C16 148.25(7) . .
O1 Pr1 C16 25.21(7) . .
OW1 Pr1 C16 138.92(7) . .
O2 Pr1 C16 25.48(7) . .
N3 Pr1 C16 72.79(8) . .
N1 Pr1 C16 103.54(8) . .
N2 Pr1 C16 92.53(7) . .
C16 O2 Pr1 92.14(16) . .
C23 O3 Pr1 142.59(19) . .
Pr1 OW1 H37 110(3) . .
Pr1 OW1 H38 108(3) . .
H37 OW1 H38 106(4) . .
C16 O1 Pr1 95.13(17) . .
C30 O5 Pr1 151.83(19) . .
C30 O6 Pr1 140.01(18) 3_755 .
C1 N1 C5 118.3(3) . .
C1 N1 Pr1 118.20(18) . .
C5 N1 Pr1 123.45(19) . .
C11 N3 C15 117.7(3) . .
C11 N3 Pr1 121.04(18) . .
C15 N3 Pr1 119.30(19) . .
C6 N2 C10 118.6(2) . .
C6 N2 Pr1 121.89(18) . .
C10 N2 Pr1 119.46(18) . .
O5 C30 O6 123.8(3) . 3_755
O5 C30 C31 117.8(3) . .
O6 C30 C31 118.4(2) 3_755 .
C20 C21 C22 119.5(4) . .
C20 C21 H21 120.2 . .
C22 C21 H21 120.2 . .
C36 C31 C32 119.1(3) . .
C36 C31 C30 119.6(3) . .
C32 C31 C30 121.2(3) . .
O4 C23 O3 125.7(3) . .
O4 C23 C24 118.8(3) . .
O3 C23 C24 115.5(3) . .
N3 C11 C12 121.7(3) . .
N3 C11 C10 116.6(2) . .
C12 C11 C10 121.7(3) . .
N2 C6 C7 121.9(3) . .
N2 C6 C5 117.3(2) . .
C7 C6 C5 120.8(3) . .
C18 C17 C22 119.6(3) . .
C18 C17 C16 119.5(3) . .
C22 C17 C16 120.9(3) . .
C3 C4 C5 119.2(3) . .
C3 C4 H4 120.4 . .
C5 C4 H4 120.4 . .
N2 C10 C9 122.0(3) . .
N2 C10 C11 117.8(2) . .
C9 C10 C11 120.2(3) . .
C8 C9 C10 119.1(3) . .
C8 C9 H9 120.5 . .
C10 C9 H9 120.5 . .
C25 C24 C29 118.6(3) . .
C25 C24 C23 120.5(3) . .
C29 C24 C23 120.9(3) . .
N1 C5 C4 121.5(3) . .
N1 C5 C6 116.5(2) . .
C4 C5 C6 122.0(3) . .
N3 C15 C14 123.7(3) . .
N3 C15 H15 118.2 . .
C14 C15 H15 118.2 . .
C1 C2 C3 118.5(3) . .
C1 C2 H2 120.7 . .
C3 C2 H2 120.7 . .
N1 C1 C2 123.0(3) . .
N1 C1 H1 118.5 . .
C2 C1 H1 118.5 . .
C7 C8 C9 119.1(3) . .
C7 C8 H8 120.4 . .
C9 C8 H8 120.4 . .
C27 C28 C29 118.7(3) . .
C27 C28 H28 120.6 . .
C29 C28 H28 120.6 . .
C27 C26 C25 118.8(3) . .
C27 C26 H26 120.6 . .
C25 C26 H26 120.6 . .
C13 C14 C15 117.8(3) . .
C13 C14 H14 121.1 . .
C15 C14 H14 121.1 . .
C31 C32 C33 120.3(3) . .
C31 C32 H32 119.9 . .
C33 C32 H32 119.9 . .
C8 C7 C6 119.3(3) . .
C8 C7 H7 120.3 . .
C6 C7 H7 120.3 . .
C34 C35 C36 118.5(3) . .
C34 C35 H35 120.8 . .
C36 C35 H35 120.8 . .
C26 C25 C24 121.2(3) . .
C26 C25 H25 119.4 . .
C24 C25 H25 119.4 . .
O1 C16 O2 121.7(3) . .
O1 C16 C17 119.3(3) . .
O2 C16 C17 119.0(3) . .
O1 C16 Pr1 59.66(15) . .
O2 C16 Pr1 62.38(15) . .
C17 C16 Pr1 172.0(2) . .
C11 C12 C13 119.1(3) . .
C11 C12 H12 120.5 . .
C13 C12 H12 120.5 . .
C28 C29 C24 120.9(3) . .
C28 C29 H29 119.5 . .
C24 C29 H29 119.5 . .
C28 C27 C26 121.8(3) . .
C28 C27 Cl2 119.6(3) . .
C26 C27 Cl2 118.7(3) . .
C35 C36 C31 121.1(3) . .
C35 C36 H36 119.4 . .
C31 C36 H36 119.4 . .
C20 C19 C18 118.9(4) . .
C20 C19 H19 120.6 . .
C18 C19 H19 120.6 . .
C4 C3 C2 119.4(3) . .
C4 C3 H3 120.3 . .
C2 C3 H3 120.3 . .
C34 C33 C32 118.9(3) . .
C34 C33 H33 120.5 . .
C32 C33 H33 120.5 . .
C19 C18 C17 120.4(4) . .
C19 C18 H18 119.8 . .
C17 C18 H18 119.8 . .
C33 C34 C35 122.1(3) . .
C33 C34 Cl3 119.2(2) . .
C35 C34 Cl3 118.7(3) . .
C14 C13 C12 119.7(3) . .
C14 C13 H13 120.1 . .
C12 C13 H13 120.1 . .
C19 C20 C21 122.0(3) . .
C19 C20 Cl1 118.9(4) . .
C21 C20 Cl1 119.1(4) . .
C17 C22 C21 119.5(4) . .
C17 C22 H22 120.3 . .
C21 C22 H22 120.3 . .

loop_
_geom_bond_atom_site_label_1
_geom_bond_atom_site_label_2
_geom_bond_distance
_geom_bond_site_symmetry_2
Pr1 O5 2.397(2) .
Pr1 O6 2.411(2) .
Pr1 O3 2.436(2) .
Pr1 O1 2.560(2) .
Pr1 OW1 2.561(2) .
Pr1 O2 2.619(2) .
Pr1 N3 2.635(2) .
Pr1 N1 2.654(2) .
Pr1 N2 2.694(2) .
Pr1 C16 2.954(3) .
Cl3 C34 1.747(3) .
Cl2 C27 1.751(3) .
Cl1 C20 1.746(4) .
O2 C16 1.272(3) .
O3 C23 1.275(3) .
OW1 H37 0.952(19) .
OW1 H38 0.82(4) .
O1 C16 1.263(3) .
O5 C30 1.254(3) .
O6 C30 1.267(3) 3_755
O4 C23 1.248(3) .
N1 C1 1.347(4) .
N1 C5 1.354(3) .
N3 C11 1.347(4) .
N3 C15 1.349(4) .
N2 C6 1.345(4) .
N2 C10 1.350(4) .
C30 O6 1.267(3) 3_755
C30 C31 1.499(4) .
C21 C20 1.372(7) .
C21 C22 1.398(5) .
C21 H21 0.9300 .
C31 C36 1.387(4) .
C31 C32 1.392(4) .
C23 C24 1.514(4) .
C11 C12 1.386(4) .
C11 C10 1.493(4) .
C6 C7 1.400(4) .
C6 C5 1.486(4) .
C17 C18 1.395(5) .
C17 C22 1.397(5) .
C17 C16 1.502(4) .
C4 C3 1.380(4) .
C4 C5 1.398(4) .
C4 H4 0.9300 .
C10 C9 1.399(4) .
C9 C8 1.382(4) .
C9 H9 0.9300 .
C24 C25 1.392(4) .
C24 C29 1.394(4) .
C15 C14 1.379(4) .
C15 H15 0.9300 .
C2 C1 1.380(4) .
C2 C3 1.388(4) .
C2 H2 0.9300 .
C1 H1 0.9300 .
C8 C7 1.377(4) .
C8 H8 0.9300 .
C28 C27 1.380(5) .
C28 C29 1.393(5) .
C28 H28 0.9300 .
C26 C27 1.383(4) .
C26 C25 1.386(4) .
C26 H26 0.9300 .
C14 C13 1.373(4) .
C14 H14 0.9300 .
C32 C33 1.397(4) .
C32 H32 0.9300 .
C7 H7 0.9300 .
C35 C34 1.379(4) .
C35 C36 1.389(4) .
C35 H35 0.9300 .
C25 H25 0.9300 .
C12 C13 1.387(4) .
C12 H12 0.9300 .
C29 H29 0.9300 .
C36 H36 0.9300 .
C19 C20 1.375(6) .
C19 C18 1.392(5) .
C19 H19 0.9300 .
C3 H3 0.9300 .
C33 C34 1.374(5) .
C33 H33 0.9300 .
C18 H18 0.9300 .
C13 H13 0.9300 .
C22 H22 0.9300 .
